data_7040740
loop_
_publ_author_name
'Mendes, Luisa L.'
'Englert, Daniel'
'Fernandes, Christiane'
'Gahan, Lawrence R.'
'Schenk, Gerhard'
'Horn, Adolfo'

_publ_section_title
;
 Metallohydrolase biomimetics with catalytic and structural flexibility.
;
_journal_issue 46
_journal_name_full 'Dalton transactions (Cambridge, England : 2003)'
_journal_page_first 18510
_journal_page_last 18521
_journal_paper_doi 10.1039/c6dt03200a
_journal_volume 45
_journal_year 2016
_chemical_compound_source 'synthesis as described'
_chemical_formula_moiety 'C22 H24 Cl1 N5 O8 Zn2'
_chemical_formula_sum 'C48 H55 Cl3 N10 O22 Zn4'
_chemical_formula_weight 1491.85
_chemical_name_systematic
;
 ?
;
_space_group_IT_number 2
_symmetry_cell_setting triclinic
_symmetry_Int_Tables_number 2
_symmetry_space_group_name_Hall '-P 1'
_symmetry_space_group_name_H-M 'P -1'
_atom_sites_solution_hydrogens geom
_atom_sites_solution_primary direct
_atom_sites_solution_secondary difmap
_audit_conform_dict_location ftp://ftp.iucr.org/pub/cif_core.dic
_audit_conform_dict_name cif_core.dic
_audit_conform_dict_version 2.4.3
_audit_creation_date 2016-01-29T13:52:13-00:00
_audit_creation_method 'WinGX routine CIF_UPDATE'
_audit_update_record
;
2016-09-11 deposited with the CCDC.
2016-09-27 downloaded from the CCDC.
;
_cell_angle_alpha 66.918(4)
_cell_angle_beta 67.606(5)
_cell_angle_gamma 75.704(4)
_cell_formula_units_Z 2
_cell_length_a 13.7210(7)
_cell_length_b 15.4894(7)
_cell_length_c 17.1435(8)
_cell_measurement_reflns_used 3659
_cell_measurement_temperature 293(2)
_cell_measurement_theta_max 22.872
_cell_measurement_theta_min 3.579
_cell_measurement_wavelength 0.71073
_cell_volume 3078.6(3)
_computing_cell_refinement
;
        CrysAlisPro, Agilent Technologies,
        Version 1.171.37.35 (release 13-08-2014 CrysAlis171 .NET)
        (compiled Aug 13 2014,18:06:01)
;
_computing_data_collection
;
        CrysAlisPro, Agilent Technologies,
        Version 1.171.37.35 (release 13-08-2014 CrysAlis171 .NET)
        (compiled Aug 13 2014,18:06:01)
;
_computing_data_reduction
;
        CrysAlisPro, Agilent Technologies,
        Version 1.171.37.35 (release 13-08-2014 CrysAlis171 .NET)
        (compiled Aug 13 2014,18:06:01)
;
_computing_molecular_graphics 'Ortep-3 for Windows (Farrugia, 1997)'
_computing_publication_material 'WinGX publication routines (Farrugia, 1999)'
_computing_structure_refinement 'SHELXL-97 (Sheldrick, 2008)'
_diffrn_ambient_temperature 293(2)
_diffrn_detector 'CCD plate'
_diffrn_detector_area_resol_mean 16.0696
_diffrn_measured_fraction_theta_full 0.998
_diffrn_measured_fraction_theta_max 0.998
_diffrn_measurement_device 'four-circle diffractometer'
_diffrn_measurement_device_type 'Xcalibur, Sapphire3, Gemini ultra'
_diffrn_measurement_method '\w scans'
_diffrn_orient_matrix_UB_11 0.0269064
_diffrn_orient_matrix_UB_12 0.0398482
_diffrn_orient_matrix_UB_13 -0.0141291
_diffrn_orient_matrix_UB_21 -0.0476027
_diffrn_orient_matrix_UB_22 0.0302128
_diffrn_orient_matrix_UB_23 -0.0027668
_diffrn_orient_matrix_UB_31 -0.0133334
_diffrn_orient_matrix_UB_32 -0.0031879
_diffrn_orient_matrix_UB_33 0.0452131
_diffrn_radiation_monochromator graphite
_diffrn_radiation_probe x-ray
_diffrn_radiation_type MoK\a
_diffrn_radiation_wavelength 0.71073
_diffrn_reflns_av_R_equivalents 0.0581
_diffrn_reflns_av_unetI/netI 0.0945
_diffrn_reflns_limit_h_max 16
_diffrn_reflns_limit_h_min -16
_diffrn_reflns_limit_k_max 17
_diffrn_reflns_limit_k_min -18
_diffrn_reflns_limit_l_max 20
_diffrn_reflns_limit_l_min -20
_diffrn_reflns_number 24058
_diffrn_reflns_theta_full 25
_diffrn_reflns_theta_max 25
_diffrn_reflns_theta_min 3.38
_diffrn_source 'Enhance (Mo) X-ray Source'
_exptl_absorpt_coefficient_mu 1.752
_exptl_absorpt_correction_T_max 1
_exptl_absorpt_correction_T_min 0.979
_exptl_absorpt_correction_type multi-scan
_exptl_absorpt_process_details
;
        CrysAlisPro, Agilent Technologies,
        Version 1.171.37.35 (release 13-08-2014 CrysAlis171 .NET)
        (compiled Aug 13 2014,18:06:01)
        Empirical absorption correction using spherical harmonics,
 implemented in SCALE3 ABSPACK scaling algorithm.
        Empirical absorption correction using spherical harmonics,
 implemented in SCALE3 ABSPACK scaling algorithm.
;
_exptl_crystal_colour colourless
_exptl_crystal_density_diffrn 1.609
_exptl_crystal_density_method 'not measured'
_exptl_crystal_description plate
_exptl_crystal_F_000 1520
_exptl_crystal_size_max 0.2
_exptl_crystal_size_mid 0.2
_exptl_crystal_size_min 0.2
_refine_diff_density_max 0.919
_refine_diff_density_min -0.501
_refine_diff_density_rms 0.092
_refine_ls_extinction_method none
_refine_ls_goodness_of_fit_ref 1.038
_refine_ls_hydrogen_treatment constr
_refine_ls_matrix_type full
_refine_ls_number_parameters 821
_refine_ls_number_reflns 10844
_refine_ls_number_restraints 22
_refine_ls_restrained_S_all 1.038
_refine_ls_R_factor_all 0.1191
_refine_ls_R_factor_gt 0.0689
_refine_ls_shift/su_max 0
_refine_ls_shift/su_mean 0
_refine_ls_structure_factor_coef Fsqd
_refine_ls_weighting_details 'calc w=1/[\s^2^(Fo^2^)+(0.0771P)^2^+0.8904P] where P=(Fo^2^+2Fc^2^)/3'
_refine_ls_weighting_scheme calc
_refine_ls_wR_factor_gt 0.1519
_refine_ls_wR_factor_ref 0.1788
_reflns_number_gt 6777
_reflns_number_total 10844
_reflns_threshold_expression >2\s(I)
_cod_data_source_file c6dt03200a2.cif
_cod_data_source_block 1319ah2
_cod_depositor_comments 'Adding full bibliography for 7040739--7040741.cif.'
_cod_database_code 7040740

loop_
_symmetry_equiv_pos_as_xyz
'x, y, z'
'-x, -y, -z'

loop_
_atom_site_label
_atom_site_type_symbol
_atom_site_fract_x
_atom_site_fract_y
_atom_site_fract_z
_atom_site_U_iso_or_equiv
_atom_site_adp_type
_atom_site_occupancy
_atom_site_symmetry_multiplicity
_atom_site_calc_flag
_atom_site_refinement_flags
_atom_site_disorder_assembly
_atom_site_disorder_group
C22 C 0.8767(5) 0.0877(5) 0.2121(5) 0.0459(16) Uani 1 1 d . . .
C23 C 0.9791(6) 0.0424(5) 0.2297(5) 0.062(2) Uani 1 1 d . . .
H2A H 0.9851 0.0608 0.2748 0.093 Uiso 1 1 calc R . .
H2B H 1.037 0.0622 0.1756 0.093 Uiso 1 1 calc R . .
H2C H 0.981 -0.0251 0.2499 0.093 Uiso 1 1 calc R . .
C14 C 0.5356(5) 0.2092(5) 0.1749(5) 0.0554(19) Uani 1 1 d . . .
H3 H 0.5485 0.2683 0.1245 0.066 Uiso 1 1 calc R . .
C13 C 0.4990(6) 0.1423(6) 0.1495(5) 0.064(2) Uani 1 1 d . . .
H4A H 0.4763 0.0874 0.2016 0.077 Uiso 1 1 calc R . .
H4B H 0.4391 0.1736 0.128 0.077 Uiso 1 1 calc R . .
C12 C 0.7393(6) -0.1152(5) 0.2276(5) 0.0534(18) Uani 1 1 d . . .
H5 H 0.7863 -0.102 0.2476 0.064 Uiso 1 1 calc R . .
C1 C 0.8963(7) 0.1409(6) -0.0602(5) 0.069(2) Uani 1 1 d . . .
H6 H 0.944 0.1181 -0.0282 0.083 Uiso 1 1 calc R . .
C2 C 0.9344(8) 0.1705(7) -0.1530(6) 0.086(3) Uani 1 1 d . . .
H7 H 1.0072 0.1674 -0.1823 0.103 Uiso 1 1 calc R . .
C16 C 0.4536(6) 0.2827(5) 0.3775(5) 0.0566(19) Uani 1 1 d . . .
H8A H 0.3774 0.2828 0.3956 0.068 Uiso 1 1 calc R . .
H8B H 0.4668 0.3381 0.3836 0.068 Uiso 1 1 calc R . .
C17 C 0.4997(5) 0.1949(5) 0.4369(4) 0.0438(16) Uani 1 1 d . . .
C18 C 0.4446(6) 0.1556(5) 0.5259(5) 0.0523(18) Uani 1 1 d . . .
H10 H 0.3764 0.1822 0.5502 0.063 Uiso 1 1 calc R . .
C21 C 0.6418(6) 0.0813(5) 0.4524(5) 0.0518(18) Uani 1 1 d . . .
H11 H 0.7095 0.0548 0.4267 0.062 Uiso 1 1 calc R . .
C38 C 1.1246(6) 0.3666(5) 0.2271(5) 0.059(2) Uani 1 1 d . . .
H12A H 1.1916 0.3264 0.2221 0.07 Uiso 1 1 calc R . .
H12B H 1.1087 0.3834 0.1721 0.07 Uiso 1 1 calc R . .
C37 C 0.9988(6) 0.6017(5) 0.4091(4) 0.0502(18) Uani 1 1 d . . .
H13 H 0.9276 0.6255 0.4185 0.06 Uiso 1 1 calc R . .
C30 C 1.0930(9) 0.5855(6) 0.1157(5) 0.074(3) Uani 1 1 d . . .
C19 C 0.4903(6) 0.0772(6) 0.5787(5) 0.065(2) Uani 1 1 d . . .
H15 H 0.4532 0.0496 0.6388 0.078 Uiso 1 1 calc R . .
C15 C 0.4554(6) 0.2304(6) 0.2572(5) 0.061(2) Uani 1 1 d . . .
H16A H 0.3911 0.2652 0.2441 0.074 Uiso 1 1 calc R . .
H16B H 0.4373 0.1719 0.306 0.074 Uiso 1 1 calc R . .
C5 C 0.7240(6) 0.1775(5) -0.0628(5) 0.0575(19) Uani 1 1 d . . .
C11 C 0.7170(7) -0.2056(6) 0.2575(6) 0.073(2) Uani 1 1 d . . .
H18 H 0.7497 -0.2538 0.2958 0.088 Uiso 1 1 calc R . .
C47 C 0.7318(6) 0.5164(5) 0.4016(5) 0.0496(17) Uani 1 1 d . . .
C46 C 0.6848(7) 0.2417(6) 0.5729(5) 0.072(2) Uani 1 1 d . . .
H20 H 0.6403 0.2982 0.5643 0.087 Uiso 1 1 calc R . .
C42 C 0.8287(6) 0.1424(5) 0.5156(5) 0.056(2) Uani 1 1 d . . .
C39 C 1.0367(5) 0.3124(5) 0.3061(5) 0.0488(17) Uani 1 1 d . . .
H22 H 1.0612 0.2843 0.3585 0.059 Uiso 1 1 calc R . .
C29 C 1.1153(12) 0.6372(8) 0.0254(7) 0.111(4) Uani 1 1 d . . .
H23 H 1.1842 0.6326 -0.0132 0.133 Uiso 1 1 calc R . .
C36 C 1.0586(8) 0.6289(5) 0.4433(5) 0.066(2) Uani 1 1 d . . .
H24 H 1.0278 0.6708 0.4752 0.079 Uiso 1 1 calc R . .
C35 C 1.1620(8) 0.5940(6) 0.4300(5) 0.067(2) Uani 1 1 d . . .
H25 H 1.2034 0.6121 0.4519 0.081 Uiso 1 1 calc R . .
C8 C 0.6239(6) -0.0633(6) 0.1449(5) 0.0529(19) Uani 1 1 d . . .
C9 C 0.5979(7) -0.1544(6) 0.1740(5) 0.067(2) Uani 1 1 d . . .
H27 H 0.549 -0.167 0.1555 0.08 Uiso 1 1 calc R . .
C10 C 0.6451(8) -0.2245(6) 0.2299(6) 0.079(3) Uani 1 1 d . . .
H28 H 0.6288 -0.2859 0.2499 0.095 Uiso 1 1 calc R . .
C6 C 0.6062(6) 0.1851(6) -0.0112(5) 0.067(2) Uani 1 1 d . . .
C3 C 0.8661(9) 0.2039(6) -0.2014(6) 0.086(3) Uani 1 1 d . . .
H30 H 0.8912 0.2236 -0.2636 0.103 Uiso 1 1 calc R . .
C20 C 0.5915(6) 0.0401(5) 0.5417(5) 0.0572(19) Uani 1 1 d . . .
H31 H 0.6251 -0.0119 0.5764 0.069 Uiso 1 1 calc R . .
C48 C 0.6347(6) 0.5728(5) 0.4475(6) 0.074(2) Uani 1 1 d . . .
H32A H 0.6504 0.6357 0.4318 0.111 Uiso 1 1 calc R . .
H32B H 0.6161 0.5427 0.5111 0.111 Uiso 1 1 calc R . .
H32C H 0.5764 0.5756 0.4283 0.111 Uiso 1 1 calc R . .
C40 C 1.0120(6) 0.2340(5) 0.2878(5) 0.0559(19) Uani 1 1 d . . .
H33A H 1.0062 0.2573 0.2282 0.067 Uiso 1 1 calc R . .
H33B H 1.0695 0.1829 0.2903 0.067 Uiso 1 1 calc R . .
C33 C 1.1445(6) 0.5066(5) 0.3515(5) 0.0541(18) Uani 1 1 d . . .
C32 C 1.1879(6) 0.4348(6) 0.3039(5) 0.061(2) Uani 1 1 d . . .
H35A H 1.2633 0.438 0.2731 0.074 Uiso 1 1 calc R . .
H35B H 1.1783 0.3719 0.3473 0.074 Uiso 1 1 calc R . .
C24 C 0.7497(6) 0.3767(5) 0.2140(5) 0.0535(18) Uani 1 1 d . . .
C25 C 0.8020(8) 0.4641(6) 0.1720(5) 0.079(3) Uani 1 1 d . . .
H37A H 0.8071 0.4903 0.1099 0.118 Uiso 1 1 calc R . .
H37B H 0.8719 0.4496 0.1772 0.118 Uiso 1 1 calc R . .
H37C H 0.7611 0.509 0.2014 0.118 Uiso 1 1 calc R . .
C26 C 0.9169(9) 0.6498(6) 0.1381(6) 0.079(3) Uani 1 1 d . . .
H38 H 0.8481 0.6543 0.177 0.095 Uiso 1 1 calc R . .
C28 C 1.0389(15) 0.6932(9) -0.0063(8) 0.122(5) Uani 1 1 d . . .
H39 H 1.0554 0.7268 -0.0672 0.146 Uiso 1 1 calc R . .
C34 C 1.2040(7) 0.5329(6) 0.3847(5) 0.065(2) Uani 1 1 d . . .
H40 H 1.2749 0.5081 0.3758 0.078 Uiso 1 1 calc R . .
C45 C 0.6671(10) 0.1743(10) 0.6579(6) 0.111(4) Uani 1 1 d . . .
H41 H 0.6124 0.1861 0.7064 0.133 Uiso 1 1 calc R . .
C44 C 0.7312(12) 0.0907(10) 0.6689(8) 0.123(5) Uani 1 1 d . . .
H42 H 0.7203 0.0452 0.7255 0.148 Uiso 1 1 calc R . .
C7 C 0.5792(6) 0.0187(6) 0.0790(5) 0.065(2) Uani 1 1 d . . .
H43A H 0.6165 0.015 0.0194 0.078 Uiso 1 1 calc R . .
H43B H 0.5051 0.0128 0.0931 0.078 Uiso 1 1 calc R . .
C4 C 0.7594(8) 0.2078(6) -0.1561(6) 0.078(3) Uani 1 1 d . . .
H44 H 0.7108 0.2306 -0.1874 0.093 Uiso 1 1 calc R . .
C41 C 0.9206(6) 0.1294(5) 0.4377(5) 0.058(2) Uani 1 1 d . . .
H45A H 0.9853 0.1338 0.4456 0.069 Uiso 1 1 calc R . .
H45B H 0.9249 0.0666 0.4362 0.069 Uiso 1 1 calc R . .
C27 C 0.9367(14) 0.7030(8) 0.0482(9) 0.117(5) Uani 1 1 d . . .
H46 H 0.8835 0.7431 0.0262 0.14 Uiso 1 1 calc R . .
C43 C 0.8110(8) 0.0732(7) 0.5978(7) 0.091(3) Uani 1 1 d . . .
H47 H 0.8529 0.0152 0.6049 0.109 Uiso 1 1 calc R . .
C31 C 1.1758(7) 0.5264(7) 0.1567(6) 0.081(3) Uani 1 1 d . . .
H48A H 1.2299 0.4983 0.1145 0.098 Uiso 1 1 calc R . .
H48B H 1.2093 0.5665 0.1682 0.098 Uiso 1 1 calc R . .
N1 N 0.7927(5) 0.1446(4) -0.0164(4) 0.0568(16) Uani 1 1 d . . .
N3 N 0.6959(4) -0.0441(4) 0.1699(4) 0.0492(14) Uani 1 1 d . . .
N6 N 0.9923(6) 0.5926(4) 0.1708(4) 0.0638(18) Uani 1 1 d . . .
N7 N 1.1338(5) 0.4524(4) 0.2392(4) 0.0530(15) Uani 1 1 d . . .
N2 N 0.5871(4) 0.1119(4) 0.0786(4) 0.0552(15) Uani 1 1 d . . .
N4 N 0.5019(4) 0.2867(4) 0.2831(4) 0.0534(15) Uani 1 1 d . . .
H4 H 0.4999 0.3478 0.2461 0.064 Uiso 1 1 calc R . .
N10 N 0.7651(5) 0.2260(4) 0.5034(4) 0.0498(14) Uani 1 1 d . . .
N5 N 0.5982(4) 0.1580(4) 0.4003(4) 0.0451(13) Uani 1 1 d . . .
N8 N 1.0419(4) 0.5418(4) 0.3629(3) 0.0463(14) Uani 1 1 d . . .
N9 N 0.9134(4) 0.1985(4) 0.3528(4) 0.0425(13) Uani 1 1 d . . .
H9 H 0.885 0.1731 0.3277 0.051 Uiso 1 1 calc R . .
O1 O 0.6313(4) 0.1666(3) 0.1943(3) 0.0578(13) Uani 1 1 d . . .
O2 O 0.8575(4) 0.0704(3) 0.1544(3) 0.0554(13) Uani 1 1 d . . .
O5 O 0.7345(3) 0.3291(3) 0.2954(3) 0.0465(11) Uani 1 1 d . . .
O7 O 0.7211(4) 0.4336(3) 0.4172(3) 0.0517(12) Uani 1 1 d . . .
O8 O 0.8126(4) 0.5573(3) 0.3539(3) 0.0526(12) Uani 1 1 d . . .
O6 O 0.9447(3) 0.3758(3) 0.3257(3) 0.0417(10) Uani 1 1 d . . .
O3 O 0.8158(3) 0.1409(3) 0.2561(3) 0.0484(11) Uani 1 1 d . . .
O4 O 0.7222(4) 0.3462(4) 0.1686(3) 0.0614(14) Uani 1 1 d . . .
O4A O 0.8216(5) 0.7519(5) 0.5010(5) 0.119(3) Uani 1 1 d . . .
O4B O 0.9606(5) 0.8425(5) 0.4355(5) 0.112(2) Uani 1 1 d . . .
O4C O 0.8026(9) 0.8840(8) 0.5315(8) 0.198(5) Uani 1 1 d . . .
O4D O 0.8065(6) 0.8972(5) 0.3952(5) 0.119(3) Uani 1 1 d . . .
Cl2 Cl 0.7374(2) -0.1155(2) -0.08392(17) 0.0984(9) Uani 1 1 d D . .
O5A O 0.6454(5) -0.1524(6) -0.0210(4) 0.119(3) Uani 1 1 d D . .
O5B O 0.7986(5) -0.0951(6) -0.0440(5) 0.132(3) Uani 1 1 d D . .
O5C O 0.6955(9) -0.0215(8) -0.1273(6) 0.208(5) Uani 1 1 d D . .
O5D O 0.7860(8) -0.1587(11) -0.1362(9) 0.319(11) Uani 1 1 d D . .
Cl3 Cl 1.4865(2) 0.58445(17) 0.23490(18) 0.0859(7) Uani 1 1 d D . .
O6A O 1.461(2) 0.5052(13) 0.2327(16) 0.211(16) Uani 0.552(19) 1 d PD A 1
O6B O 1.4534(14) 0.5838(18) 0.3247(8) 0.164(10) Uani 0.552(19) 1 d PD A 1
O6C O 1.5990(9) 0.562(2) 0.2200(17) 0.254(15) Uani 0.552(19) 1 d PD A 1
O6D O 1.466(2) 0.6593(10) 0.1808(12) 0.245(17) Uani 0.552(19) 1 d PD A 1
O6E O 1.4006(16) 0.5971(19) 0.1851(13) 0.154(11) Uani 0.448(19) 1 d PD A 2
O6F O 1.5664(13) 0.6276(12) 0.1656(10) 0.109(8) Uani 0.448(19) 1 d PD A 2
O6G O 1.4267(12) 0.6476(12) 0.2766(13) 0.091(7) Uani 0.448(19) 1 d PD A 2
O6H O 1.4904(19) 0.5024(9) 0.2749(15) 0.170(15) Uani 0.448(19) 1 d PD A 2
Cl1 Cl 0.84868(18) 0.84311(16) 0.46296(16) 0.0730(6) Uani 1 1 d . . .
Zn2 Zn 0.66754(6) 0.22114(6) 0.26352(5) 0.0475(2) Uani 1 1 d . . .
Zn1 Zn 0.72766(6) 0.09378(6) 0.12073(5) 0.0496(2) Uani 1 1 d . . .
Zn3 Zn 0.80917(6) 0.32302(5) 0.37701(5) 0.0397(2) Uani 1 1 d . . .
Zn4 Zn 0.96372(6) 0.50544(5) 0.30065(5) 0.0444(2) Uani 1 1 d . . .
O10 O 1.6782(11) 0.6382(8) -0.0127(8) 0.220(5) Uani 1 1 d . . .
O9 O 1.551(3) 0.5667(14) -0.077(2) 0.59(3) Uani 1 1 d . . .

loop_
_atom_site_aniso_label
_atom_site_aniso_U_11
_atom_site_aniso_U_22
_atom_site_aniso_U_33
_atom_site_aniso_U_23
_atom_site_aniso_U_13
_atom_site_aniso_U_12
C22 0.030(4) 0.044(4) 0.061(4) -0.023(4) -0.004(3) -0.009(3)
C23 0.046(4) 0.058(5) 0.094(6) -0.041(4) -0.021(4) 0.000(4)
C14 0.042(4) 0.059(5) 0.059(4) -0.019(4) -0.016(4) 0.005(4)
C13 0.040(4) 0.093(6) 0.058(5) -0.029(5) -0.019(4) 0.008(4)
C12 0.051(4) 0.062(5) 0.055(4) -0.029(4) -0.019(4) 0.002(4)
C1 0.061(5) 0.070(6) 0.069(6) -0.027(5) -0.006(4) -0.015(4)
C2 0.083(7) 0.084(7) 0.070(6) -0.032(5) 0.012(5) -0.024(6)
C16 0.044(4) 0.051(4) 0.060(5) -0.026(4) 0.001(4) 0.002(4)
C17 0.035(4) 0.046(4) 0.048(4) -0.025(3) -0.002(3) -0.002(3)
C18 0.041(4) 0.060(5) 0.054(4) -0.029(4) -0.004(4) -0.002(4)
C21 0.046(4) 0.048(4) 0.067(5) -0.025(4) -0.016(4) -0.008(4)
C38 0.049(4) 0.066(5) 0.061(5) -0.038(4) -0.002(4) -0.003(4)
C37 0.060(5) 0.037(4) 0.046(4) -0.010(3) -0.011(4) -0.010(3)
C30 0.109(8) 0.065(6) 0.037(5) -0.014(4) 0.005(5) -0.038(6)
C19 0.058(5) 0.076(6) 0.053(5) -0.018(4) -0.007(4) -0.019(5)
C15 0.039(4) 0.075(5) 0.062(5) -0.028(4) -0.017(4) 0.018(4)
C5 0.057(5) 0.053(5) 0.056(5) -0.019(4) -0.011(4) -0.005(4)
C11 0.082(7) 0.056(5) 0.080(6) -0.026(5) -0.024(5) -0.001(5)
C47 0.047(4) 0.047(4) 0.053(4) -0.023(4) -0.015(4) 0.006(4)
C46 0.076(6) 0.083(6) 0.056(5) -0.027(5) 0.002(4) -0.037(5)
C42 0.061(5) 0.056(5) 0.055(5) 0.003(4) -0.036(4) -0.022(4)
C39 0.040(4) 0.047(4) 0.061(4) -0.028(4) -0.013(3) 0.002(3)
C29 0.179(13) 0.083(8) 0.058(7) -0.006(6) -0.014(7) -0.061(8)
C36 0.098(7) 0.044(5) 0.065(5) -0.016(4) -0.035(5) -0.014(5)
C35 0.081(6) 0.056(5) 0.074(6) -0.016(5) -0.035(5) -0.017(5)
C8 0.040(4) 0.078(6) 0.049(4) -0.032(4) -0.013(3) -0.003(4)
C9 0.068(6) 0.070(6) 0.065(5) -0.023(5) -0.012(5) -0.028(5)
C10 0.097(7) 0.058(6) 0.074(6) -0.016(5) -0.015(6) -0.023(5)
C6 0.062(5) 0.081(6) 0.048(5) -0.010(4) -0.024(4) -0.001(4)
C3 0.103(8) 0.074(6) 0.059(6) -0.011(5) -0.015(6) -0.010(6)
C20 0.058(5) 0.055(5) 0.053(5) -0.016(4) -0.012(4) -0.011(4)
C48 0.066(6) 0.052(5) 0.083(6) -0.026(4) -0.007(5) 0.007(4)
C40 0.055(5) 0.049(4) 0.069(5) -0.034(4) -0.017(4) 0.005(4)
C33 0.049(5) 0.048(4) 0.057(4) -0.015(4) -0.006(4) -0.015(4)
C32 0.037(4) 0.072(5) 0.079(5) -0.032(5) -0.014(4) -0.007(4)
C24 0.053(5) 0.052(5) 0.051(5) -0.016(4) -0.014(4) -0.006(4)
C25 0.098(7) 0.067(6) 0.072(6) 0.001(5) -0.038(5) -0.034(5)
C26 0.125(9) 0.047(5) 0.073(6) -0.009(5) -0.050(6) -0.009(5)
C28 0.225(18) 0.083(9) 0.058(7) 0.010(6) -0.067(10) -0.040(11)
C34 0.062(5) 0.062(5) 0.075(5) -0.016(5) -0.025(5) -0.018(4)
C45 0.124(10) 0.171(12) 0.036(5) -0.024(7) 0.008(6) -0.086(10)
C44 0.131(12) 0.134(11) 0.078(8) 0.042(8) -0.053(9) -0.071(10)
C7 0.063(5) 0.082(6) 0.072(5) -0.034(5) -0.037(4) -0.004(5)
C4 0.088(7) 0.064(6) 0.059(5) -0.003(4) -0.017(5) -0.012(5)
C41 0.054(5) 0.042(4) 0.088(6) -0.017(4) -0.044(5) 0.005(4)
C27 0.206(16) 0.064(7) 0.113(10) -0.016(8) -0.091(11) -0.027(9)
C43 0.082(7) 0.084(7) 0.082(7) 0.021(6) -0.039(6) -0.031(6)
C31 0.064(6) 0.095(7) 0.066(6) -0.032(5) 0.013(5) -0.024(5)
N1 0.050(4) 0.063(4) 0.062(4) -0.030(3) -0.011(3) -0.009(3)
N3 0.046(3) 0.052(4) 0.049(3) -0.022(3) -0.017(3) 0.006(3)
N6 0.096(6) 0.038(4) 0.059(4) -0.010(3) -0.030(4) -0.012(4)
N7 0.047(4) 0.054(4) 0.055(4) -0.024(3) 0.000(3) -0.016(3)
N2 0.042(3) 0.071(4) 0.055(4) -0.023(3) -0.022(3) 0.003(3)
N4 0.045(3) 0.038(3) 0.061(4) -0.017(3) -0.009(3) 0.009(3)
N10 0.058(4) 0.047(4) 0.042(3) -0.007(3) -0.015(3) -0.018(3)
N5 0.038(3) 0.040(3) 0.060(4) -0.024(3) -0.011(3) -0.003(3)
N8 0.047(4) 0.041(3) 0.047(3) -0.014(3) -0.010(3) -0.009(3)
N9 0.041(3) 0.039(3) 0.054(3) -0.022(3) -0.019(3) 0.001(3)
O1 0.038(3) 0.073(3) 0.076(3) -0.048(3) -0.020(2) 0.013(2)
O2 0.043(3) 0.071(3) 0.069(3) -0.047(3) -0.018(2) 0.005(2)
O5 0.048(3) 0.041(3) 0.053(3) -0.009(2) -0.024(2) -0.010(2)
O7 0.044(3) 0.041(3) 0.066(3) -0.027(2) -0.007(2) 0.001(2)
O8 0.048(3) 0.037(3) 0.067(3) -0.017(2) -0.013(3) -0.005(2)
O6 0.034(2) 0.040(2) 0.047(3) -0.020(2) -0.007(2) 0.001(2)
O3 0.038(3) 0.050(3) 0.063(3) -0.032(3) -0.012(2) 0.000(2)
O4 0.067(4) 0.069(3) 0.058(3) -0.022(3) -0.024(3) -0.016(3)
O4A 0.061(4) 0.078(5) 0.155(6) -0.009(4) 0.001(4) -0.009(4)
O4B 0.079(5) 0.094(5) 0.167(7) -0.016(5) -0.072(5) -0.011(4)
O4C 0.198(11) 0.227(11) 0.239(11) -0.173(10) -0.126(9) 0.106(9)
O4D 0.103(6) 0.133(6) 0.112(5) 0.011(5) -0.070(5) -0.029(5)
Cl2 0.0649(16) 0.153(3) 0.0647(15) -0.0253(17) -0.0190(13) -0.0126(17)
O5A 0.085(5) 0.183(8) 0.080(4) -0.042(5) 0.005(4) -0.054(5)
O5B 0.076(5) 0.198(9) 0.133(6) -0.067(6) -0.043(5) 0.000(5)
O5C 0.240(13) 0.224(12) 0.137(8) 0.023(8) -0.106(9) -0.055(10)
O5D 0.149(10) 0.53(3) 0.397(19) -0.43(2) 0.138(11) -0.155(13)
Cl3 0.0756(16) 0.0605(16) 0.0961(18) -0.0284(15) 0.0042(14) -0.0120(12)
O6A 0.31(3) 0.14(2) 0.21(3) -0.12(2) -0.01(2) -0.10(2)
O6B 0.162(19) 0.25(3) 0.099(13) -0.061(16) -0.037(12) -0.066(19)
O6C 0.100(15) 0.22(3) 0.36(4) -0.11(3) -0.03(2) 0.050(18)
O6D 0.40(5) 0.082(14) 0.23(3) 0.037(16) -0.20(3) 0.05(2)
O6E 0.21(3) 0.116(19) 0.16(2) -0.054(16) -0.051(18) -0.055(18)
O6F 0.103(16) 0.075(13) 0.089(12) -0.002(10) 0.028(11) -0.047(11)
O6G 0.093(12) 0.085(12) 0.108(15) -0.064(12) -0.024(11) 0.006(9)
O6H 0.25(4) 0.020(10) 0.14(2) -0.002(10) 0.025(18) -0.025(12)
Cl1 0.0722(15) 0.0629(14) 0.0901(15) -0.0233(13) -0.0446(13) 0.0083(12)
Zn2 0.0392(5) 0.0446(5) 0.0520(5) -0.0223(4) -0.0033(4) -0.0012(4)
Zn1 0.0390(5) 0.0588(5) 0.0547(5) -0.0287(4) -0.0139(4) 0.0024(4)
Zn3 0.0382(4) 0.0370(4) 0.0425(4) -0.0152(3) -0.0111(3) -0.0014(3)
Zn4 0.0445(5) 0.0398(4) 0.0453(5) -0.0149(4) -0.0094(4) -0.0052(4)
O10 0.245(14) 0.166(10) 0.182(10) -0.061(8) 0.012(9) -0.034(9)
O9 0.92(7) 0.221(19) 0.65(5) -0.13(2) -0.51(5) 0.28(3)

loop_
_atom_type_symbol
_atom_type_description
_atom_type_scat_dispersion_real
_atom_type_scat_dispersion_imag
_atom_type_scat_source
C C 0.0033 0.0016 'International Tables Vol C Tables 4.2.6.8 and 6.1.1.4'
H H 0 0 'International Tables Vol C Tables 4.2.6.8 and 6.1.1.4'
N N 0.0061 0.0033 'International Tables Vol C Tables 4.2.6.8 and 6.1.1.4'
O O 0.0106 0.006 'International Tables Vol C Tables 4.2.6.8 and 6.1.1.4'
Cl Cl 0.1484 0.1585 'International Tables Vol C Tables 4.2.6.8 and 6.1.1.4'
Zn Zn 0.2839 1.4301 'International Tables Vol C Tables 4.2.6.8 and 6.1.1.4'

loop_
_geom_angle_atom_site_label_1
_geom_angle_atom_site_label_2
_geom_angle_atom_site_label_3
_geom_angle
O2 C22 O3 124.8(6)
O2 C22 C23 117.0(6)
O3 C22 C23 118.2(6)
O1 C14 C13 108.5(6)
O1 C14 C15 107.9(5)
C13 C14 C15 112.4(6)
N2 C13 C14 109.9(6)
N3 C12 C11 122.3(7)
N1 C1 C2 121.2(9)
C3 C2 C1 120.5(9)
N4 C16 C17 110.3(5)
N5 C17 C18 121.1(6)
N5 C17 C16 117.4(6)
C18 C17 C16 121.5(6)
C19 C18 C17 119.9(7)
N5 C21 C20 123.0(7)
N7 C38 C39 111.0(5)
N8 C37 C36 121.1(7)
N6 C30 C29 119.0(11)
N6 C30 C31 117.7(7)
C29 C30 C31 123.2(10)
C20 C19 C18 119.0(7)
N4 C15 C14 108.9(6)
N1 C5 C4 121.1(8)
N1 C5 C6 118.2(6)
C4 C5 C6 120.6(7)
C12 C11 C10 118.7(8)
O7 C47 O8 127.3(6)
O7 C47 C48 115.4(7)
O8 C47 C48 117.4(6)
N10 C46 C45 120.7(10)
N10 C42 C43 121.1(8)
N10 C42 C41 118.1(6)
C43 C42 C41 120.7(8)
O6 C39 C40 110.5(5)
O6 C39 C38 109.6(5)
C40 C39 C38 112.0(6)
C28 C29 C30 120.4(13)
C35 C36 C37 119.5(8)
C34 C35 C36 119.0(8)
N3 C8 C9 121.5(7)
N3 C8 C7 115.9(7)
C9 C8 C7 122.5(7)
C10 C9 C8 118.6(8)
C9 C10 C11 120.5(8)
N2 C6 C5 109.1(6)
C2 C3 C4 118.2(9)
C21 C20 C19 118.5(7)
N9 C40 C39 111.0(5)
N8 C33 C34 120.8(7)
N8 C33 C32 116.8(6)
C34 C33 C32 122.3(7)
N7 C32 C33 110.7(6)
O4 C24 O5 117.9(7)
O4 C24 C25 120.7(7)
O5 C24 C25 121.3(7)
N6 C26 C27 122.6(11)
C29 C28 C27 121.8(12)
C35 C34 C33 121.0(8)
C44 C45 C46 118.9(11)
C43 C44 C45 120.6(10)
N2 C7 C8 114.0(5)
C3 C4 C5 119.6(9)
N9 C41 C42 113.1(6)
C28 C27 C26 116.4(12)
C44 C43 C42 118.9(11)
N7 C31 C30 112.8(7)
C1 N1 C5 119.3(7)
C1 N1 Zn1 124.4(6)
C5 N1 Zn1 116.1(5)
C8 N3 C12 118.3(6)
C8 N3 Zn1 117.3(5)
C12 N3 Zn1 124.4(5)
C26 N6 C30 119.8(8)
C26 N6 Zn4 123.6(7)
C30 N6 Zn4 116.5(6)
C31 N7 C38 114.1(6)
C31 N7 C32 111.9(6)
C38 N7 C32 113.8(6)
C31 N7 Zn4 106.6(5)
C38 N7 Zn4 103.3(4)
C32 N7 Zn4 106.2(4)
C7 N2 C6 113.3(6)
C7 N2 C13 113.2(6)
C6 N2 C13 113.4(6)
C7 N2 Zn1 106.2(4)
C6 N2 Zn1 107.1(4)
C13 N2 Zn1 102.5(4)
C15 N4 C16 114.8(6)
C15 N4 Zn2 103.5(4)
C16 N4 Zn2 108.0(4)
C46 N10 C42 119.6(7)
C46 N10 Zn3 125.1(6)
C42 N10 Zn3 115.2(5)
C21 N5 C17 118.4(6)
C21 N5 Zn2 125.1(5)
C17 N5 Zn2 116.4(5)
C37 N8 C33 118.6(6)
C37 N8 Zn4 124.1(5)
C33 N8 Zn4 117.2(5)
C40 N9 C41 116.2(5)
C40 N9 Zn3 105.0(4)
C41 N9 Zn3 108.9(4)
C14 O1 Zn1 116.0(4)
C14 O1 Zn2 114.5(4)
Zn1 O1 Zn2 126.5(2)
C22 O2 Zn1 132.9(4)
C24 O5 Zn3 129.8(5)
C24 O5 Zn2 84.6(4)
Zn3 O5 Zn2 137.8(2)
C47 O7 Zn3 137.0(5)
C47 O8 Zn4 130.6(4)
C39 O6 Zn4 117.6(4)
C39 O6 Zn3 116.0(4)
Zn4 O6 Zn3 126.3(2)
C22 O3 Zn2 136.7(4)
C24 O4 Zn2 100.6(4)
O5D Cl2 O5A 114.0(6)
O5D Cl2 O5B 115.9(6)
O5A Cl2 O5B 111.6(4)
O5D Cl2 O5C 112.3(8)
O5A Cl2 O5C 101.0(6)
O5B Cl2 O5C 100.3(5)
O6H Cl3 O6D 158.4(16)
O6H Cl3 O6F 124.7(11)
O6D Cl3 O6F 61.3(11)
O6H Cl3 O6G 120.7(11)
O6D Cl3 O6G 69.3(10)
O6F Cl3 O6G 108.0(8)
O6H Cl3 O6A 42.2(13)
O6D Cl3 O6A 116.3(9)
O6F Cl3 O6A 117.3(12)
O6G Cl3 O6A 130.6(12)
O6H Cl3 O6B 78.8(13)
O6D Cl3 O6B 115.3(9)
O6F Cl3 O6B 127.0(11)
O6G Cl3 O6B 46.3(8)
O6A Cl3 O6B 110.6(7)
O6H Cl3 O6C 80.0(15)
O6D Cl3 O6C 111.9(10)
O6F Cl3 O6C 51.2(10)
O6G Cl3 O6C 122.3(12)
O6A Cl3 O6C 101.7(8)
O6B Cl3 O6C 98.8(7)
O6H Cl3 O6E 101.1(11)
O6D Cl3 O6E 58.0(11)
O6F Cl3 O6E 101.2(8)
O6G Cl3 O6E 92.7(9)
O6A Cl3 O6E 61.1(11)
O6B Cl3 O6E 121.6(10)
O6C Cl3 O6E 139.2(11)
O4D Cl1 O4A 112.3(5)
O4D Cl1 O4C 107.1(6)
O4A Cl1 O4C 106.1(7)
O4D Cl1 O4B 112.7(4)
O4A Cl1 O4B 110.6(4)
O4C Cl1 O4B 107.6(6)
O1 Zn2 O4 102.3(2)
O1 Zn2 N5 111.7(2)
O4 Zn2 N5 142.2(2)
O1 Zn2 O3 95.04(17)
O4 Zn2 O3 97.08(19)
N5 Zn2 O3 95.91(19)
O1 Zn2 N4 81.9(2)
O4 Zn2 N4 90.9(2)
N5 Zn2 N4 78.4(2)
O3 Zn2 N4 171.9(2)
O1 Zn2 O5 159.14(19)
O4 Zn2 O5 56.88(16)
N5 Zn2 O5 88.76(18)
O3 Zn2 O5 86.49(16)
N4 Zn2 O5 99.01(19)
O1 Zn1 O2 101.77(18)
O1 Zn1 N3 112.4(2)
O2 Zn1 N3 97.7(2)
O1 Zn1 N1 125.4(2)
O2 Zn1 N1 99.4(2)
N3 Zn1 N1 113.7(2)
O1 Zn1 N2 82.2(2)
O2 Zn1 N2 175.9(2)
N3 Zn1 N2 79.7(2)
N1 Zn1 N2 78.9(2)
O6 Zn3 O5 118.99(18)
O6 Zn3 O7 95.59(18)
O5 Zn3 O7 97.98(19)
O6 Zn3 N10 121.8(2)
O5 Zn3 N10 116.2(2)
O7 Zn3 N10 93.6(2)
O6 Zn3 N9 81.78(18)
O5 Zn3 N9 91.37(19)
O7 Zn3 N9 170.36(19)
N10 Zn3 N9 80.1(2)
O6 Zn4 O8 100.50(18)
O6 Zn4 N6 116.7(2)
O8 Zn4 N6 99.7(3)
O6 Zn4 N8 123.27(19)
O8 Zn4 N8 101.1(2)
N6 Zn4 N8 110.3(2)
O6 Zn4 N7 81.32(19)
O8 Zn4 N7 178.16(19)
N6 Zn4 N7 79.1(3)
N8 Zn4 N7 78.1(2)

loop_
_geom_bond_atom_site_label_1
_geom_bond_atom_site_label_2
_geom_bond_distance
C22 O2 1.250(7)
C22 O3 1.271(7)
C22 C23 1.492(9)
C14 O1 1.415(8)
C14 C13 1.514(10)
C14 C15 1.521(9)
C13 N2 1.486(9)
C12 N3 1.348(8)
C12 C11 1.359(10)
C1 N1 1.329(9)
C1 C2 1.388(11)
C2 C3 1.360(13)
C16 N4 1.478(8)
C16 C17 1.505(9)
C17 N5 1.343(8)
C17 C18 1.375(9)
C18 C19 1.373(10)
C21 N5 1.339(8)
C21 C20 1.369(9)
C38 N7 1.462(8)
C38 C39 1.535(9)
C37 N8 1.337(8)
C37 C36 1.388(10)
C30 N6 1.351(11)
C30 C29 1.385(12)
C30 C31 1.487(13)
C19 C20 1.372(10)
C15 N4 1.469(9)
C5 N1 1.341(9)
C5 C4 1.396(10)
C5 C6 1.519(10)
C11 C10 1.373(11)
C47 O7 1.238(8)
C47 O8 1.244(8)
C47 C48 1.524(9)
C46 N10 1.336(9)
C46 C45 1.391(13)
C42 N10 1.360(9)
C42 C43 1.371(11)
C42 C41 1.489(10)
C39 O6 1.413(7)
C39 C40 1.507(9)
C29 C28 1.328(17)
C36 C35 1.353(11)
C35 C34 1.340(11)
C8 N3 1.348(8)
C8 C9 1.389(10)
C8 C7 1.511(10)
C9 C10 1.351(11)
C6 N2 1.481(9)
C3 C4 1.371(12)
C40 N9 1.453(8)
C33 N8 1.346(9)
C33 C34 1.363(10)
C33 C32 1.507(10)
C32 N7 1.466(9)
C24 O4 1.255(8)
C24 O5 1.258(8)
C24 C25 1.479(10)
C26 N6 1.331(10)
C26 C27 1.387(14)
C28 C27 1.368(17)
C45 C44 1.363(16)
C44 C43 1.361(16)
C7 N2 1.471(9)
C41 N9 1.453(8)
C31 N7 1.443(10)
N1 Zn1 2.059(6)
N3 Zn1 2.057(6)
N6 Zn4 2.042(6)
N7 Zn4 2.256(6)
N2 Zn1 2.227(5)
N4 Zn2 2.204(5)
N10 Zn3 2.053(5)
N5 Zn2 2.078(6)
N8 Zn4 2.061(5)
N9 Zn3 2.180(5)
O1 Zn1 1.929(4)
O1 Zn2 1.952(4)
O2 Zn1 1.984(5)
O5 Zn3 1.989(4)
O5 Zn2 2.408(4)
O7 Zn3 2.034(4)
O8 Zn4 2.022(5)
O6 Zn4 1.945(4)
O6 Zn3 1.959(4)
O3 Zn2 2.092(4)
O4 Zn2 2.069(5)
O4A Cl1 1.383(7)
O4B Cl1 1.424(7)
O4C Cl1 1.413(9)
O4D Cl1 1.377(6)
Cl2 O5D 1.221(7)
Cl2 O5A 1.386(6)
Cl2 O5B 1.418(6)
Cl2 O5C 1.437(9)
Cl3 O6H 1.182(12)
Cl3 O6D 1.217(8)
Cl3 O6F 1.344(11)
Cl3 O6G 1.359(12)
Cl3 O6A 1.376(7)
Cl3 O6B 1.427(8)
Cl3 O6C 1.440(10)
Cl3 O6E 1.637(15)
